data_2214033
loop_
_publ_author_name
'Zeng, Wu-Lan'
'Sun, Xiao-Zheng'
'Wang, Hui-Qin'

_publ_section_title
;
 2-(1<i>H</i>-Benzotriazol-1-yl)-1-(3-chlorobenzoyl)ethyl
 2,4-dichlorobenzoate
;
_journal_coeditor_code AT2324
_journal_issue 7
_journal_name_full 'Acta Crystallographica Section E'
_journal_page_first o3218
_journal_page_last o3218
_journal_paper_doi 10.1107/S160053680702870X
_journal_volume 63
_journal_year 2007
_chemical_formula_iupac 'C22 H13 Cl3 N3 O3'
_chemical_formula_moiety 'C22 H13 Cl3 N3 O3'
_chemical_formula_sum 'C22 H13 Cl3 N3 O3'
_chemical_formula_weight 473.70
_chemical_name_systematic
;
2-(1<i>H</i>-Benzotriazol-1-yl)-1-(3-chlorobenzoyl)ethyl 2,4-dichlorobenzoate
;
_space_group_IT_number 14
_symmetry_cell_setting monoclinic
_symmetry_space_group_name_Hall '-P 2ybc'
_symmetry_space_group_name_H-M 'P 1 21/c 1'
_atom_sites_solution_hydrogens geom
_atom_sites_solution_primary direct
_atom_sites_solution_secondary difmap
_cell_angle_alpha 90
_cell_angle_beta 92.0960(10)
_cell_angle_gamma 90
_cell_formula_units_Z 4
_cell_length_a 10.9182(2)
_cell_length_b 19.6123(3)
_cell_length_c 10.0124(2)
_cell_measurement_reflns_used 3223
_cell_measurement_temperature 273
_cell_measurement_theta_max 26.00
_cell_measurement_theta_min 1.90
_cell_volume 2142.53(7)
_computing_cell_refinement 'SAINT (Bruker, 1997)'
_computing_data_collection 'SMART (Bruker, 1997)'
_computing_data_reduction SAINT
_computing_molecular_graphics 'SHELXTL (Bruker, 1997)'
_computing_publication_material SHELXTL
_computing_structure_refinement 'SHELXL97 (Sheldrick, 1997)'
_computing_structure_solution 'SHELXS97 (Sheldrick, 1997)'
_diffrn_ambient_temperature 273(2)
_diffrn_measured_fraction_theta_full 1.000
_diffrn_measured_fraction_theta_max 1.000
_diffrn_measurement_device_type 'Siemens SMART 1000 CCD area-detector'
_diffrn_measurement_method '\f and \w'
_diffrn_radiation_monochromator graphite
_diffrn_radiation_source 'fine-focus sealed tube'
_diffrn_radiation_type MoK\a
_diffrn_radiation_wavelength 0.71073
_diffrn_reflns_av_R_equivalents 0.0269
_diffrn_reflns_av_sigmaI/netI 0.0180
_diffrn_reflns_limit_h_max 12
_diffrn_reflns_limit_h_min -13
_diffrn_reflns_limit_k_max 24
_diffrn_reflns_limit_k_min -24
_diffrn_reflns_limit_l_max 12
_diffrn_reflns_limit_l_min -12
_diffrn_reflns_number 27918
_diffrn_reflns_reduction_process
;
;
_diffrn_reflns_theta_full 25.99
_diffrn_reflns_theta_max 25.99
_diffrn_reflns_theta_min 1.87
_diffrn_standards_decay_% 0
_diffrn_standards_number 0
_exptl_absorpt_coefficient_mu 0.458
_exptl_absorpt_correction_T_max 0.980
_exptl_absorpt_correction_T_min 0.960
_exptl_absorpt_correction_type multi-scan
_exptl_absorpt_process_details '(SADABS; Bruker, 1997)'
_exptl_crystal_colour colourless
_exptl_crystal_density_diffrn 1.469
_exptl_crystal_density_method 'Not measured'
_exptl_crystal_description prism
_exptl_crystal_F_000 964
_exptl_crystal_size_max 0.28
_exptl_crystal_size_mid 0.06
_exptl_crystal_size_min 0.04
_refine_diff_density_max 0.676
_refine_diff_density_min -0.462
_refine_ls_goodness_of_fit_ref 1.048
_refine_ls_hydrogen_treatment constr
_refine_ls_matrix_type full
_refine_ls_number_parameters 280
_refine_ls_number_reflns 4212
_refine_ls_number_restraints 0
_refine_ls_restrained_S_all 1.048
_refine_ls_R_factor_all 0.0685
_refine_ls_R_factor_gt 0.0514
_refine_ls_shift/su_max 0.001
_refine_ls_shift/su_mean 0.000
_refine_ls_structure_factor_coef Fsqd
_refine_ls_weighting_details 'calc w = 1/[\s^2^(Fo^2^)+(0.0691P)^2^+1.3064P] where P=(Fo^2^+2Fc^2^)/3'
_refine_ls_weighting_scheme calc
_refine_ls_wR_factor_gt 0.1370
_refine_ls_wR_factor_ref 0.1506
_reflns_number_gt 3192
_reflns_number_total 4212
_reflns_threshold_expression I>2\s(I)
_cod_data_source_file at2324.cif
_cod_data_source_block I
_cod_original_sg_symbol_H-M 'P 21/c'
_cod_database_code 2214033
_cod_database_fobs_code 2214033

loop_
_symmetry_equiv_pos_site_id
_symmetry_equiv_pos_as_xyz
1 x,y,z
2 -x,1/2+y,1/2-z
3 -x,-y,-z
4 x,1/2-y,1/2+z

loop_
_atom_site_aniso_label
_atom_site_aniso_U_11
_atom_site_aniso_U_22
_atom_site_aniso_U_33
_atom_site_aniso_U_12
_atom_site_aniso_U_13
_atom_site_aniso_U_23
Cl1 0.0421(4) 0.1304(8) 0.1155(8) 0.0145(5) 0.0062(4) -0.0038(6)
Cl2 0.1360(9) 0.0568(5) 0.1168(8) -0.0154(5) -0.0278(7) 0.0304(5)
Cl3 0.1632(12) 0.1765(13) 0.0890(7) 0.0837(10) -0.0691(8) -0.0215(8)
O1 0.0430(9) 0.0391(9) 0.0573(10) 0.0023(7) -0.0099(7) 0.0053(7)
O2 0.0795(15) 0.0546(12) 0.1007(16) -0.0224(11) -0.0391(12) 0.0201(11)
O3 0.0517(11) 0.0731(12) 0.0435(10) 0.0066(9) -0.0009(7) -0.0078(9)
N1 0.0394(10) 0.0443(10) 0.0401(10) 0.0010(8) 0.0010(8) 0.0055(8)
N2 0.0447(12) 0.0611(14) 0.0518(12) -0.0035(10) -0.0058(9) 0.0133(10)
N3 0.0653(15) 0.0611(14) 0.0509(12) -0.0160(11) -0.0094(11) 0.0063(11)
C1 0.0632(16) 0.0491(14) 0.0407(12) -0.0118(12) 0.0031(11) 0.0031(11)
C2 0.0504(14) 0.0388(12) 0.0371(11) -0.0001(10) 0.0061(10) 0.0041(9)
C3 0.0603(17) 0.0520(15) 0.0536(14) 0.0104(12) -0.0057(12) -0.0003(12)
C4 0.081(2) 0.0582(18) 0.082(2) 0.0245(16) -0.0064(17) -0.0012(16)
C5 0.111(3) 0.0496(17) 0.083(2) 0.0168(17) 0.010(2) -0.0103(16)
C6 0.103(3) 0.0523(16) 0.0588(17) -0.0130(17) 0.0054(17) -0.0121(14)
C7 0.0452(13) 0.0471(13) 0.0388(11) 0.0063(10) 0.0054(10) 0.0012(10)
C8 0.0410(13) 0.0413(12) 0.0446(12) 0.0068(10) -0.0039(10) 0.0022(10)
C9 0.0434(13) 0.0374(11) 0.0408(12) 0.0028(9) -0.0002(9) 0.0038(9)
C10 0.0406(13) 0.0388(12) 0.0446(12) 0.0009(10) -0.0021(10) 0.0060(9)
C11 0.0482(14) 0.0610(16) 0.0476(14) 0.0007(12) -0.0008(11) 0.0016(12)
C12 0.0608(18) 0.083(2) 0.0528(16) -0.0025(15) -0.0127(13) -0.0021(14)
C13 0.0495(17) 0.079(2) 0.0721(19) -0.0019(14) -0.0169(14) 0.0088(16)
C14 0.0389(14) 0.0645(17) 0.0761(19) 0.0040(12) 0.0008(12) 0.0085(14)
C15 0.0456(14) 0.0548(15) 0.0554(14) 0.0029(11) 0.0011(11) 0.0000(12)
C16 0.0492(15) 0.0380(12) 0.0575(14) 0.0043(11) -0.0062(11) 0.0013(11)
C17 0.0512(14) 0.0448(13) 0.0499(14) 0.0141(11) -0.0023(11) -0.0034(11)
C18 0.0491(15) 0.0614(16) 0.0582(15) 0.0127(12) -0.0048(12) -0.0113(12)
C19 0.0615(19) 0.087(2) 0.0691(19) 0.0222(16) -0.0185(15) -0.0238(17)
C20 0.083(2) 0.094(3) 0.0555(17) 0.043(2) -0.0218(16) -0.0217(17)
C21 0.114(3) 0.072(2) 0.0552(17) 0.042(2) -0.0043(18) 0.0082(15)
C22 0.080(2) 0.0494(15) 0.0586(16) 0.0167(14) -0.0050(14) 0.0024(12)

loop_
_atom_site_type_symbol
_atom_site_label
_atom_site_fract_x
_atom_site_fract_y
_atom_site_fract_z
_atom_site_U_iso_or_equiv
_atom_site_thermal_displace_type
_atom_site_calc_flag
_atom_site_refinement_flags
_atom_site_occupancy
Cl Cl1 0.08295(7) 0.21406(6) 0.75068(11) 0.0959(4) Uani . . 1.000
Cl Cl2 0.70830(11) -0.05478(5) 1.02091(11) 0.1040(4) Uani . . 1.000
Cl Cl3 1.09105(14) 0.01904(8) 1.32415(11) 0.1447(6) Uani . . 1.000
O O1 0.75829(15) 0.14993(8) 0.83033(16) 0.0468(5) Uani . . 1.000
O O2 0.6409(2) 0.05810(10) 0.8437(2) 0.0793(8) Uani . . 1.000
O O3 0.54692(17) 0.20882(10) 0.89673(17) 0.0562(6) Uani . . 1.000
N N1 0.75249(17) 0.29201(10) 0.75969(18) 0.0413(6) Uani . . 1.000
N N2 0.84951(19) 0.29393(12) 0.8493(2) 0.0527(7) Uani . . 1.000
N N3 0.8438(2) 0.35025(12) 0.9182(2) 0.0594(8) Uani . . 1.000
C C1 0.7421(3) 0.38627(13) 0.8729(2) 0.0510(8) Uani . . 1.000
C C2 0.6831(2) 0.34902(11) 0.7716(2) 0.0420(7) Uani . . 1.000
C C3 0.5776(3) 0.37220(14) 0.7044(3) 0.0555(9) Uani . . 1.000
C C4 0.5353(3) 0.43447(16) 0.7439(3) 0.0740(11) Uani . . 1.000
C C5 0.5931(4) 0.47225(16) 0.8448(4) 0.0810(13) Uani . . 1.000
C C6 0.6956(3) 0.44969(15) 0.9115(3) 0.0713(13) Uani . . 1.000
C C7 0.7376(2) 0.23588(12) 0.6664(2) 0.0436(7) Uani . . 1.000
C C8 0.6763(2) 0.17327(12) 0.7247(2) 0.0424(7) Uani . . 1.000
C C9 0.5515(2) 0.18976(11) 0.7819(2) 0.0406(7) Uani . . 1.000
C C10 0.4383(2) 0.18335(11) 0.6947(2) 0.0414(7) Uani . . 1.000
C C11 0.4378(2) 0.16088(14) 0.5633(2) 0.0523(8) Uani . . 1.000
C C12 0.3277(3) 0.15362(17) 0.4908(3) 0.0659(10) Uani . . 1.000
C C13 0.2185(3) 0.16959(17) 0.5473(3) 0.0673(11) Uani . . 1.000
C C14 0.2202(2) 0.19297(15) 0.6776(3) 0.0599(10) Uani . . 1.000
C C15 0.3280(2) 0.19972(13) 0.7513(3) 0.0520(8) Uani . . 1.000
C C16 0.7286(2) 0.08918(12) 0.8832(3) 0.0484(8) Uani . . 1.000
C C17 0.8177(2) 0.07003(13) 0.9928(2) 0.0487(8) Uani . . 1.000
C C18 0.9089(2) 0.11622(15) 1.0323(3) 0.0564(9) Uani . . 1.000
C C19 0.9930(3) 0.10150(19) 1.1342(3) 0.0730(11) Uani . . 1.000
C C20 0.9870(3) 0.0400(2) 1.1963(3) 0.0781(13) Uani . . 1.000
C C21 0.8994(4) -0.00732(18) 1.1621(3) 0.0806(13) Uani . . 1.000
C C22 0.8140(3) 0.00766(14) 1.0588(3) 0.0629(10) Uani . . 1.000
H H3 0.53820 0.34700 0.63690 0.0670 Uiso calc R 1.000
H H4 0.46510 0.45210 0.70140 0.0890 Uiso calc R 1.000
H H5 0.56050 0.51430 0.86750 0.0970 Uiso calc R 1.000
H H6 0.73340 0.47510 0.97970 0.0850 Uiso calc R 1.000
H H7A 0.81760 0.22290 0.63590 0.0520 Uiso calc R 1.000
H H7B 0.68910 0.25130 0.58910 0.0520 Uiso calc R 1.000
H H11 0.51130 0.15070 0.52370 0.0630 Uiso calc R 1.000
H H12 0.32780 0.13780 0.40330 0.0790 Uiso calc R 1.000
H H13 0.14480 0.16480 0.49870 0.0810 Uiso calc R 1.000
H H15 0.32710 0.21520 0.83900 0.0620 Uiso calc R 1.000
H H18 0.91310 0.15800 0.98890 0.0680 Uiso calc R 1.000
H H19 1.05280 0.13310 1.16010 0.0870 Uiso calc R 1.000
H H21 0.89670 -0.04880 1.20690 0.0970 Uiso calc R 1.000

loop_
_atom_type_symbol
_atom_type_description
_atom_type_scat_dispersion_real
_atom_type_scat_dispersion_imag
_atom_type_scat_source
O O 0.0106 0.0060 'International Tables Vol C Tables 4.2.6.8 and 6.1.1.4'
N N 0.0061 0.0033 'International Tables Vol C Tables 4.2.6.8 and 6.1.1.4'
Cl Cl 0.1484 0.1585 'International Tables Vol C Tables 4.2.6.8 and 6.1.1.4'
H H 0.0000 0.0000 'International Tables Vol C Tables 4.2.6.8 and 6.1.1.4'
C C 0.0033 0.0016 'International Tables Vol C Tables 4.2.6.8 and 6.1.1.4'

loop_
_geom_angle_atom_site_label_1
_geom_angle_atom_site_label_2
_geom_angle_atom_site_label_3
_geom_angle
_geom_angle_publ_flag
C8 O1 C16 114.76(18) no
N2 N1 C2 109.99(18) no
N2 N1 C7 120.75(19) no
C2 N1 C7 129.21(18) no
N1 N2 N3 108.7(2) no
N2 N3 C1 108.3(2) no
N3 C1 C2 108.5(2) no
N3 C1 C6 131.2(2) no
C2 C1 C6 120.3(3) no
N1 C2 C1 104.6(2) no
N1 C2 C3 133.0(2) no
C1 C2 C3 122.4(2) no
C2 C3 C4 115.8(3) no
C3 C4 C5 122.6(3) no
C4 C5 C6 122.0(3) no
C1 C6 C5 117.0(3) no
N1 C7 C8 113.92(17) no
O1 C8 C7 105.56(17) no
O1 C8 C9 109.34(16) no
C7 C8 C9 112.46(19) no
O3 C9 C8 119.2(2) no
O3 C9 C10 121.3(2) no
C8 C9 C10 119.51(17) no
C9 C10 C11 123.79(19) no
C9 C10 C15 117.0(2) no
C11 C10 C15 119.2(2) no
C10 C11 C12 120.1(2) no
C11 C12 C13 120.6(3) no
C12 C13 C14 118.8(3) no
Cl1 C14 C13 119.6(2) no
Cl1 C14 C15 119.0(2) no
C13 C14 C15 121.4(2) no
C10 C15 C14 119.9(3) no
O1 C16 O2 121.6(2) no
O1 C16 C17 110.65(19) no
O2 C16 C17 127.7(2) no
C16 C17 C18 119.1(2) no
C16 C17 C22 122.9(2) no
C18 C17 C22 118.0(2) no
C17 C18 C19 121.6(3) no
C18 C19 C20 118.9(3) no
Cl3 C20 C19 120.5(3) no
Cl3 C20 C21 117.3(3) no
C19 C20 C21 122.2(3) no
C20 C21 C22 119.0(3) no
Cl2 C22 C17 123.6(2) no
Cl2 C22 C21 116.0(2) no
C17 C22 C21 120.4(3) no
C2 C3 H3 122.00 no
C4 C3 H3 122.00 no
C3 C4 H4 119.00 no
C5 C4 H4 119.00 no
C4 C5 H5 119.00 no
C6 C5 H5 119.00 no
C1 C6 H6 121.00 no
C5 C6 H6 122.00 no
N1 C7 H7A 109.00 no
N1 C7 H7B 109.00 no
C8 C7 H7A 109.00 no
C8 C7 H7B 109.00 no
H7A C7 H7B 108.00 no
C10 C11 H11 120.00 no
C12 C11 H11 120.00 no
C11 C12 H12 120.00 no
C13 C12 H12 120.00 no
C12 C13 H13 121.00 no
C14 C13 H13 121.00 no
C10 C15 H15 120.00 no
C14 C15 H15 120.00 no
C17 C18 H18 119.00 no
C19 C18 H18 119.00 no
C18 C19 H19 121.00 no
C20 C19 H19 121.00 no
C20 C21 H21 120.00 no
C22 C21 H21 121.00 no

loop_
_geom_bond_atom_site_label_1
_geom_bond_atom_site_label_2
_geom_bond_distance
_geom_bond_publ_flag
Cl1 C14 1.741(3) no
Cl2 C22 1.716(3) no
Cl3 C20 1.730(3) no
O1 C8 1.435(3) no
O1 C16 1.348(3) no
O2 C16 1.190(3) no
O3 C9 1.212(3) no
N1 N2 1.363(3) no
N1 C2 1.358(3) no
N1 C7 1.449(3) no
N2 N3 1.305(3) no
N3 C1 1.379(4) no
C1 C2 1.389(3) no
C1 C6 1.403(4) no
C2 C3 1.389(4) no
C3 C4 1.369(4) no
C4 C5 1.386(5) no
C5 C6 1.356(5) no
C7 C8 1.525(3) no
C8 C9 1.532(3) no
C9 C10 1.492(3) no
C10 C11 1.387(3) no
C10 C15 1.387(3) no
C11 C12 1.389(4) no
C12 C13 1.374(5) no
C13 C14 1.382(4) no
C14 C15 1.373(3) no
C16 C17 1.488(3) no
C17 C18 1.393(3) no
C17 C22 1.392(4) no
C18 C19 1.378(4) no
C19 C20 1.360(5) no
C20 C21 1.367(5) no
C21 C22 1.398(5) no
C3 H3 0.9300 no
C4 H4 0.9300 no
C5 H5 0.9300 no
C6 H6 0.9300 no
C7 H7A 0.9700 no
C7 H7B 0.9700 no
C11 H11 0.9300 no
C12 H12 0.9300 no
C13 H13 0.9300 no
C15 H15 0.9300 no
C18 H18 0.9300 no
C19 H19 0.9300 no
C21 H21 0.9300 no

loop_
_geom_contact_atom_site_label_1
_geom_contact_atom_site_label_2
_geom_contact_distance
_geom_contact_site_symmetry_2
_geom_contact_publ_flag
Cl1 N2 3.180(2) 1_455 no
Cl2 O2 2.915(2) . no
Cl3 C16 3.604(3) 3_757 no
Cl1 H7A 3.0800 1_455 no
Cl1 H19 3.1500 4_454 no
Cl2 H4 2.8700 2_646 no
Cl3 H6 2.8300 2_747 no
O1 O3 2.686(2) . no
O1 N1 2.875(3) . no
O1 N2 2.998(3) . no
O2 C9 2.821(3) . no
O2 Cl2 2.915(2) . no
O2 O3 3.180(3) . no
O2 C4 3.198(4) 2_646 no
O3 O2 3.180(3) . no
O3 C11 3.298(3) 4_555 no
O3 O1 2.686(2) . no
O3 C16 3.079(3) . no
O3 N1 3.132(3) . no
O3 C2 3.388(3) . no
O1 H18 2.2800 . no
O2 H4 2.4100 2_646 no
O3 H15 2.4500 . no
O3 H3 2.6500 4_555 no
O3 H7B 2.5500 4_555 no
N1 O1 2.875(3) . no
N1 O3 3.132(3) . no
N1 C18 3.409(3) 4_554 no
N2 Cl1 3.180(2) 1_655 no
N2 O1 2.998(3) . no
N2 C19 3.398(4) 4_554 no
N3 C7 3.253(3) 4_555 no
N2 H7A 2.9200 4_555 no
N3 H7A 2.6300 4_555 no
C1 C20 3.566(4) 4_554 no
C2 C17 3.574(3) 4_554 no
C2 O3 3.388(3) . no
C2 C9 3.441(3) . no
C2 C18 3.566(3) 4_554 no
C4 O2 3.198(4) 2_656 no
C6 C21 3.588(5) 4_554 no
C7 N3 3.253(3) 4_554 no
C9 O2 2.821(3) . no
C9 C2 3.441(3) . no
C11 O3 3.298(3) 4_554 no
C16 Cl3 3.604(3) 3_757 no
C16 O3 3.079(3) . no
C17 C2 3.574(3) 4_555 no
C18 C2 3.566(3) 4_555 no
C18 N1 3.409(3) 4_555 no
C19 N2 3.398(4) 4_555 no
C20 C1 3.566(4) 4_555 no
C20 C22 3.539(4) 3_757 no
C21 C6 3.588(5) 4_555 no
C22 C20 3.539(4) 3_757 no
C1 H11 3.0700 4_555 no
C3 H7B 2.9200 . no
C6 H11 3.0600 4_555 no
C7 H3 3.0900 . no
C8 H11 2.6900 . no
C11 H5 2.9600 2_646 no
C12 H15 2.9900 4_554 no
H3 C7 3.0900 . no
H3 H7B 2.5500 . no
H3 O3 2.6500 4_554 no
H4 Cl2 2.8700 2_656 no
H4 O2 2.4100 2_656 no
H5 C11 2.9600 2_656 no
H6 Cl3 2.8300 2_757 no
H7A Cl1 3.0800 1_655 no
H7A N2 2.9200 4_554 no
H7A N3 2.6300 4_554 no
H7B C3 2.9200 . no
H7B H3 2.5500 . no
H7B O3 2.5500 4_554 no
H11 C8 2.6900 . no
H11 C1 3.0700 4_554 no
H11 C6 3.0600 4_554 no
H15 O3 2.4500 . no
H15 C12 2.9900 4_555 no
H18 O1 2.2800 . no
H19 Cl1 3.1500 4_655 no

loop_
_geom_hbond_atom_site_label_D
_geom_hbond_atom_site_label_H
_geom_hbond_atom_site_label_A
_geom_hbond_site_symmetry_A
_geom_hbond_distance_DH
_geom_hbond_distance_HA
_geom_hbond_distance_DA
_geom_hbond_angle_DHA
_geom_hbond_publ_flag
C4 H4 O2 2_656 0.93 2.41 3.198(4) 142 yes
C6 H6 Cl3 2_757 0.93 2.83 3.719(3) 161 yes
C7 H7B O3 4_554 0.97 2.55 3.520(3) 176 yes
C18 H18 O1 . 0.93 2.28 2.643(3) 102 yes

loop_
_geom_torsion_atom_site_label_1
_geom_torsion_atom_site_label_2
_geom_torsion_atom_site_label_3
_geom_torsion_atom_site_label_4
_geom_torsion
_geom_torsion_publ_flag
C8 O1 C16 C17 -179.15(18) no
C16 O1 C8 C7 -171.37(19) no
C16 O1 C8 C9 67.4(2) no
C8 O1 C16 O2 0.1(3) no
C7 N1 N2 N3 178.03(19) no
N2 N1 C2 C1 0.1(2) no
N2 N1 C7 C8 83.0(2) no
C2 N1 N2 N3 0.2(3) no
C7 N1 C2 C3 1.4(4) no
C7 N1 C2 C1 -177.5(2) no
C2 N1 C7 C8 -99.7(3) no
N2 N1 C2 C3 179.0(3) no
N1 N2 N3 C1 -0.4(3) no
N2 N3 C1 C6 -179.1(3) no
N2 N3 C1 C2 0.5(3) no
C6 C1 C2 N1 179.3(2) no
C6 C1 C2 C3 0.2(4) no
N3 C1 C6 C5 178.8(3) no
C2 C1 C6 C5 -0.7(4) no
N3 C1 C2 N1 -0.3(3) no
N3 C1 C2 C3 -179.4(2) no
C1 C2 C3 C4 0.3(4) no
N1 C2 C3 C4 -178.5(3) no
C2 C3 C4 C5 -0.3(5) no
C3 C4 C5 C6 -0.2(6) no
C4 C5 C6 C1 0.7(5) no
N1 C7 C8 O1 -63.4(2) no
N1 C7 C8 C9 55.7(2) no
C7 C8 C9 O3 -87.3(2) no
O1 C8 C9 O3 29.6(3) no
O1 C8 C9 C10 -151.55(19) no
C7 C8 C9 C10 91.5(2) no
C8 C9 C10 C11 2.2(3) no
C8 C9 C10 C15 -179.3(2) no
O3 C9 C10 C15 -0.4(3) no
O3 C9 C10 C11 -179.0(2) no
C9 C10 C15 C14 -178.1(2) no
C9 C10 C11 C12 177.2(2) no
C15 C10 C11 C12 -1.3(4) no
C11 C10 C15 C14 0.6(4) no
C10 C11 C12 C13 1.1(5) no
C11 C12 C13 C14 0.0(5) no
C12 C13 C14 Cl1 179.6(3) no
C12 C13 C14 C15 -0.7(5) no
C13 C14 C15 C10 0.5(4) no
Cl1 C14 C15 C10 -179.8(2) no
O1 C16 C17 C18 4.8(3) no
O1 C16 C17 C22 -175.5(2) no
O2 C16 C17 C18 -174.4(3) no
O2 C16 C17 C22 5.3(4) no
C16 C17 C18 C19 179.3(3) no
C22 C17 C18 C19 -0.5(4) no
C16 C17 C22 Cl2 0.8(4) no
C16 C17 C22 C21 -179.3(3) no
C18 C17 C22 Cl2 -179.4(2) no
C18 C17 C22 C21 0.4(4) no
C17 C18 C19 C20 0.7(4) no
C18 C19 C20 Cl3 179.7(2) no
C18 C19 C20 C21 -0.8(5) no
Cl3 C20 C21 C22 -179.7(3) no
C19 C20 C21 C22 0.8(5) no
C20 C21 C22 Cl2 179.3(3) no
C20 C21 C22 C17 -0.6(5) no
